data_2206503
loop_
_publ_author_name
'Garcia-Orozco, Ivan'
'Pastor, Cesar J.'
'Souto, Beatriz'
'Delgado, Esther'
'Hern\'andez, Elisa'
'Alvarez-Toledano, Cecilio'

_publ_section_title
;Nonacarbonyl-\m~3~-<i>N</i>,<i>N</i>-diethyldithiocarbamato-\k^3^<i>S</i>:<i>S</i>:<i>S</i>'-\m-hydrido-triosmium(3
 <i>Os</i>---<i>Os</i>)
;
_journal_coeditor_code NG6168
_journal_issue 8
_journal_name_full 'Acta Crystallographica Section E'
_journal_page_first m1644
_journal_page_last m1645
_journal_paper_doi 10.1107/S160053680502338X
_journal_volume 61
_journal_year 2005
_chemical_formula_iupac '[Os3 (C5 H10 N S2) H (C O)9]'
_chemical_formula_moiety 'C14 H11 N O9 Os3 S2'
_chemical_formula_sum 'C14 H11 N O9 Os3 S2'
_chemical_formula_weight 971.96
_chemical_name_systematic
;
Nonacarbonyl-\m~3~N,N-diethyldithiocarbamato-\k^3^S:S:S'-\m-hydrido-
triosmium(3 Os---Os)
;
_space_group_IT_number 14
_symmetry_cell_setting monoclinic
_symmetry_space_group_name_Hall '-P 2ybc'
_symmetry_space_group_name_H-M 'P 1 21/c 1'
_atom_sites_solution_hydrogens geom
_atom_sites_solution_primary direct
_atom_sites_solution_secondary difmap
_audit_creation_method SHELXL-97
_cell_angle_alpha 90.00
_cell_angle_beta 103.1910(10)
_cell_angle_gamma 90.00
_cell_formula_units_Z 8
_cell_length_a 15.04120(10)
_cell_length_b 12.53760(10)
_cell_length_c 23.2430(2)
_cell_measurement_reflns_used 9424
_cell_measurement_temperature 100(2)
_cell_measurement_theta_max 70.6
_cell_measurement_theta_min 3.91
_cell_volume 4267.53(6)
_computing_cell_refinement 'SAINT (Bruker, 2001)'
_computing_data_collection 'SMART (Bruker, 2001)'
_computing_data_reduction SAINT
_computing_molecular_graphics 'SHELXTL (Bruker, 2001)'
_computing_publication_material SHELXTL
_computing_structure_refinement 'SHELXL97 (Sheldrick, 1997)'
_computing_structure_solution 'SHELXS97 (Sheldrick, 1997)'
_diffrn_ambient_temperature 100(2)
_diffrn_measured_fraction_theta_full 0.958
_diffrn_measured_fraction_theta_max 0.958
_diffrn_measurement_device_type 'Bruker CCD area-detector'
_diffrn_measurement_method '\f and \w'
_diffrn_radiation_monochromator graphite
_diffrn_radiation_source 'Rotating Anode'
_diffrn_radiation_type CuK\a
_diffrn_radiation_wavelength 1.54178
_diffrn_reflns_av_R_equivalents 0.0530
_diffrn_reflns_av_sigmaI/netI 0.0433
_diffrn_reflns_limit_h_max 17
_diffrn_reflns_limit_h_min -17
_diffrn_reflns_limit_k_max 13
_diffrn_reflns_limit_k_min -14
_diffrn_reflns_limit_l_max 23
_diffrn_reflns_limit_l_min -26
_diffrn_reflns_number 31582
_diffrn_reflns_theta_full 67.06
_diffrn_reflns_theta_max 67.06
_diffrn_reflns_theta_min 3.02
_diffrn_standards_decay_% 0
_diffrn_standards_interval_count 0
_diffrn_standards_interval_time 0
_diffrn_standards_number 0
_exptl_absorpt_coefficient_mu 35.264
_exptl_absorpt_correction_T_max 0.494
_exptl_absorpt_correction_T_min 0.323
_exptl_absorpt_correction_type multi-scan
_exptl_absorpt_process_details '(SADABS; Bruker, 2001)'
_exptl_crystal_colour orange
_exptl_crystal_density_diffrn 3.026
_exptl_crystal_density_method 'not measured'
_exptl_crystal_description prism
_exptl_crystal_F_000 3472
_exptl_crystal_size_max 0.06
_exptl_crystal_size_mid 0.03
_exptl_crystal_size_min 0.02
_refine_diff_density_max 1.661
_refine_diff_density_min -2.385
_refine_ls_extinction_method none
_refine_ls_goodness_of_fit_ref 1.180
_refine_ls_hydrogen_treatment mixed
_refine_ls_matrix_type full
_refine_ls_number_parameters 535
_refine_ls_number_reflns 7285
_refine_ls_number_restraints 0
_refine_ls_restrained_S_all 1.180
_refine_ls_R_factor_all 0.0298
_refine_ls_R_factor_gt 0.0283
_refine_ls_shift/su_max 0.001
_refine_ls_shift/su_mean 0.001
_refine_ls_structure_factor_coef Fsqd
_refine_ls_weighting_details 'w = 1/[\s^2^(Fo^2^)+(0.024P)^2^+5.3186P] where P = (Fo^2^+2Fc^2^)/3'
_refine_ls_weighting_scheme calc
_refine_ls_wR_factor_gt 0.0658
_refine_ls_wR_factor_ref 0.0668
_reflns_number_gt 7049
_reflns_number_total 7285
_reflns_threshold_expression I>2\s(I)
_cod_data_source_file ng6168.cif
_cod_data_source_block I
_cod_depositor_comments
;
The following automatic conversions were performed:
'_symmetry_cell_setting' value 'Monoclinic' changed to 'monoclinic'
according to '/home/saulius/struct/CIF-dictionaries/cif_core.dic'
dictionary named 'cif_core.dic' version 2.4.1 from 2010-06-29.

Automatic conversion script
Id: cif_fix_enum 1527 2010-12-29 10:47:43Z saulius 

The following automatic conversions were performed:

'_symmetry_cell_setting' value 'Monoclinic' changed to 'monoclinic'
according to /home/saulius/struct/CIF-dictionaries/cif_core.dic
dictionary named 'cif_core.dic' version 2.4.1 from 2010-06-29.

Automatic conversion script
Id: cif_fix_values 1715 2011-07-08 13:25:40Z adriana 
;
_cod_original_sg_symbol_H-M 'P 21/c'
_cod_database_code 2206503
_cod_database_fobs_code 2206503

loop_
_symmetry_equiv_pos_as_xyz
'x, y, z'
'-x, y+1/2, -z+1/2'
'-x, -y, -z'
'x, -y-1/2, z-1/2'

loop_
_atom_site_label
_atom_site_fract_x
_atom_site_fract_y
_atom_site_fract_z
_atom_site_U_iso_or_equiv
_atom_site_adp_type
_atom_site_calc_flag
_atom_site_refinement_flags
_atom_site_occupancy
_atom_site_type_symbol
Os1 0.39914(2) 0.11178(2) 0.331800(10) 0.00756(7) Uani d . 1 Os
Os2 0.43099(2) 0.33332(2) 0.338960(10) 0.00834(7) Uani d . 1 Os
Os3 0.25089(2) 0.25918(2) 0.306900(10) 0.00869(7) Uani d . 1 Os
Os4 0.15349(2) 0.67688(2) 0.458150(10) 0.00776(7) Uani d . 1 Os
Os5 0.21186(2) 0.89019(2) 0.460960(10) 0.00789(7) Uani d . 1 Os
Os6 0.02197(2) 0.84023(2) 0.429080(10) 0.01006(7) Uani d . 1 Os
S1 0.43659(10) 0.33551(11) 0.23461(6) 0.0131(3) Uani d . 1 S
S2 0.30474(9) 0.15297(10) 0.23471(6) 0.0098(3) Uani d . 1 S
S3 0.16182(10) 0.66197(10) 0.35420(6) 0.0103(3) Uani d . 1 S
S4 0.11560(9) 0.89636(10) 0.36178(6) 0.0102(3) Uani d . 1 S
C1 0.5106(4) 0.1021(4) 0.3052(2) 0.0145(13) Uani d . 1 C
C2 0.3585(4) -0.0342(5) 0.3214(2) 0.0117(12) Uani d . 1 C
C3 0.4605(4) 0.0989(4) 0.4122(3) 0.0132(12) Uani d . 1 C
C4 0.5619(4) 0.3376(4) 0.3585(2) 0.0120(12) Uani d . 1 C
C5 0.4073(4) 0.4848(5) 0.3371(2) 0.0115(12) Uani d . 1 C
C6 0.4267(4) 0.3266(4) 0.4200(3) 0.0153(13) Uani d . 1 C
C7 0.2189(4) 0.3798(5) 0.2579(3) 0.0191(14) Uani d . 1 C
C8 0.2281(4) 0.3334(5) 0.3733(3) 0.0182(14) Uani d . 1 C
C9 0.1347(4) 0.1878(5) 0.2904(3) 0.0150(12) Uani d . 1 C
C10 0.3785(4) 0.2298(4) 0.1998(2) 0.0084(11) Uani d . 1 C
C11 0.3345(4) 0.1077(5) 0.1138(3) 0.0183(13) Uani d . 1 C
H11A 0.3120 0.0608 0.1417 0.022 Uiso calc R 1 H
H11B 0.3768 0.0655 0.0958 0.022 Uiso calc R 1 H
C12 0.2541(5) 0.1441(6) 0.0655(3) 0.0333(18) Uani d . 1 C
H12A 0.2145 0.1906 0.0826 0.050 Uiso calc R 1 H
H12B 0.2193 0.0817 0.0475 0.050 Uiso calc R 1 H
H12C 0.2766 0.1834 0.0353 0.050 Uiso calc R 1 H
C13 0.4456(4) 0.2584(5) 0.1157(3) 0.0176(13) Uani d . 1 C
H13A 0.4593 0.2125 0.0842 0.021 Uiso calc R 1 H
H13B 0.5039 0.2738 0.1441 0.021 Uiso calc R 1 H
C14 0.4045(5) 0.3622(5) 0.0885(3) 0.0274(16) Uani d . 1 C
H14A 0.3494 0.3471 0.0579 0.041 Uiso calc R 1 H
H14B 0.4489 0.3996 0.0709 0.041 Uiso calc R 1 H
H14C 0.3885 0.4070 0.1192 0.041 Uiso calc R 1 H
C15 0.2699(4) 0.6073(4) 0.4785(3) 0.0143(13) Uani d . 1 C
C16 0.0756(4) 0.5549(5) 0.4469(2) 0.0131(12) Uani d . 1 C
C17 0.1477(4) 0.6903(5) 0.5384(3) 0.0132(12) Uani d . 1 C
C18 0.3188(4) 0.8297(5) 0.4439(3) 0.0150(13) Uani d . 1 C
C19 0.2339(4) 1.0418(5) 0.4568(2) 0.0139(12) Uani d . 1 C
C20 0.2654(4) 0.8836(4) 0.5428(3) 0.0103(12) Uani d . 1 C
C21 -0.0469(4) 0.7345(5) 0.3795(3) 0.0206(14) Uani d . 1 C
C22 -0.0284(4) 0.8041(5) 0.4949(3) 0.0148(12) Uani d . 1 C
C23 -0.0532(4) 0.9646(5) 0.4084(3) 0.0188(13) Uani d . 1 C
C24 0.1364(4) 0.7813(4) 0.3203(2) 0.0079(11) Uani d . 1 C
C25 0.1415(4) 0.7064(5) 0.2246(2) 0.0105(11) Uani d . 1 C
H25A 0.1013 0.7171 0.1849 0.013 Uiso calc R 1 H
H25B 0.1236 0.6389 0.2409 0.013 Uiso calc R 1 H
C26 0.2398(4) 0.6990(5) 0.2194(2) 0.0131(12) Uani d . 1 C
H26A 0.2575 0.7658 0.2031 0.020 Uiso calc R 1 H
H26B 0.2463 0.6398 0.1931 0.020 Uiso calc R 1 H
H26C 0.2794 0.6866 0.2585 0.020 Uiso calc R 1 H
C27 0.1131(4) 0.9007(4) 0.2336(2) 0.0103(11) Uani d . 1 C
H27A 0.1435 0.9019 0.2000 0.012 Uiso calc R 1 H
H27B 0.1406 0.9577 0.2615 0.012 Uiso calc R 1 H
C28 0.0117(4) 0.9235(5) 0.2107(3) 0.0190(13) Uani d . 1 C
H28A -0.0151 0.8693 0.1815 0.029 Uiso calc R 1 H
H28B 0.0038 0.9942 0.1923 0.029 Uiso calc R 1 H
H28C -0.0188 0.9215 0.2437 0.029 Uiso calc R 1 H
N1 0.3846(3) 0.1992(4) 0.1467(2) 0.0128(10) Uani d . 1 N
N2 0.1297(3) 0.7965(4) 0.26368(19) 0.0078(9) Uani d . 1 N
O1 0.5747(3) 0.0979(3) 0.28766(19) 0.0183(9) Uani d . 1 O
O2 0.3366(3) -0.1207(3) 0.31398(19) 0.0196(10) Uani d . 1 O
O3 0.4980(3) 0.0921(4) 0.4609(2) 0.0250(10) Uani d . 1 O
O4 0.6401(3) 0.3418(3) 0.3710(2) 0.0237(10) Uani d . 1 O
O5 0.3962(3) 0.5734(4) 0.3397(2) 0.0248(10) Uani d . 1 O
O6 0.4246(3) 0.3246(4) 0.4686(2) 0.0238(10) Uani d . 1 O
O7 0.1982(3) 0.4515(4) 0.2268(2) 0.0300(11) Uani d . 1 O
O8 0.2116(3) 0.3768(4) 0.4128(2) 0.0242(10) Uani d . 1 O
O9 0.0623(3) 0.1520(4) 0.2817(2) 0.0264(11) Uani d . 1 O
O10 0.3400(3) 0.5664(4) 0.4918(2) 0.0257(10) Uani d . 1 O
O11 0.0288(3) 0.4805(4) 0.4404(2) 0.0271(11) Uani d . 1 O
O12 0.1432(3) 0.6960(4) 0.58689(18) 0.0190(9) Uani d . 1 O
O13 0.3841(3) 0.7927(4) 0.43514(19) 0.0200(9) Uani d . 1 O
O14 0.2503(3) 1.1302(3) 0.45687(19) 0.0211(10) Uani d . 1 O
O15 0.3003(3) 0.8828(4) 0.59223(18) 0.0203(10) Uani d . 1 O
O16 -0.0878(3) 0.6702(4) 0.3497(2) 0.0293(12) Uani d . 1 O
O17 -0.0583(3) 0.7841(4) 0.5343(2) 0.0268(11) Uani d . 1 O
O18 -0.1014(3) 1.0374(4) 0.3956(2) 0.0278(11) Uani d . 1 O
H1 0.284(6) 0.140(7) 0.357(3) 0.04(2) Uiso d . 1 H
H2 0.090(7) 0.948(9) 0.479(5) 0.04(3) Uiso d . 1 H

loop_
_atom_site_aniso_label
_atom_site_aniso_U_11
_atom_site_aniso_U_22
_atom_site_aniso_U_33
_atom_site_aniso_U_12
_atom_site_aniso_U_13
_atom_site_aniso_U_23
Os1 0.00375(13) 0.00858(13) 0.01046(13) 0.00045(9) 0.00182(10) 0.00111(8)
Os2 0.00527(13) 0.00917(13) 0.00994(13) -0.00104(9) 0.00039(10) -0.00092(8)
Os3 0.00334(13) 0.00961(13) 0.01298(14) 0.00107(9) 0.00153(10) 0.00063(8)
Os4 0.00518(13) 0.01040(13) 0.00765(13) 0.00082(9) 0.00138(9) 0.00055(8)
Os5 0.00498(13) 0.01014(13) 0.00831(13) 0.00039(9) 0.00104(10) -0.00093(8)
Os6 0.00359(13) 0.01591(14) 0.01025(13) 0.00326(9) 0.00071(10) -0.00290(8)
S1 0.0145(7) 0.0143(7) 0.0103(7) -0.0065(5) 0.0028(6) -0.0010(4)
S2 0.0060(7) 0.0108(6) 0.0119(7) -0.0019(5) 0.0006(5) 0.0007(4)
S3 0.0114(7) 0.0099(6) 0.0104(7) 0.0043(5) 0.0037(5) 0.0005(4)
S4 0.0100(7) 0.0123(7) 0.0077(7) 0.0038(5) 0.0010(5) -0.0006(4)
C1 0.019(4) 0.013(3) 0.009(3) 0.002(2) -0.001(3) -0.002(2)
C2 0.007(3) 0.013(3) 0.016(3) 0.000(2) 0.003(2) 0.005(2)
C3 0.009(3) 0.010(3) 0.020(3) 0.002(2) 0.003(3) -0.001(2)
C4 0.011(3) 0.011(3) 0.012(3) 0.001(2) 0.000(2) -0.0009(19)
C5 0.007(3) 0.015(3) 0.010(3) -0.001(2) -0.003(2) 0.000(2)
C6 0.010(3) 0.013(3) 0.020(4) 0.003(2) -0.003(3) -0.002(2)
C7 0.015(3) 0.020(3) 0.023(3) -0.003(3) 0.004(3) -0.002(2)
C8 0.013(3) 0.015(3) 0.024(4) -0.002(2) -0.001(3) 0.001(2)
C9 0.014(3) 0.011(3) 0.023(3) 0.002(2) 0.009(3) -0.002(2)
C10 0.003(3) 0.013(3) 0.009(3) 0.003(2) 0.000(2) 0.0017(19)
C11 0.021(4) 0.015(3) 0.019(3) -0.010(3) 0.006(3) -0.006(2)
C12 0.018(4) 0.043(4) 0.036(4) -0.011(3) 0.001(3) -0.022(3)
C13 0.014(3) 0.027(3) 0.013(3) -0.009(3) 0.007(3) 0.002(2)
C14 0.034(4) 0.025(3) 0.023(4) -0.010(3) 0.004(3) 0.008(3)
C15 0.019(4) 0.012(3) 0.012(3) -0.003(2) 0.003(3) 0.001(2)
C16 0.014(3) 0.016(3) 0.010(3) 0.001(3) 0.004(2) 0.000(2)
C17 0.009(3) 0.011(3) 0.019(4) -0.002(2) 0.001(2) -0.001(2)
C18 0.012(3) 0.019(3) 0.013(3) -0.005(2) -0.001(2) 0.001(2)
C19 0.010(3) 0.018(4) 0.013(3) -0.001(2) 0.002(2) -0.001(2)
C20 0.005(3) 0.009(3) 0.018(3) -0.002(2) 0.004(2) -0.0011(19)
C21 0.010(3) 0.035(4) 0.020(3) 0.002(3) 0.009(3) -0.004(3)
C22 0.005(3) 0.020(3) 0.018(3) 0.004(2) -0.001(2) -0.001(2)
C23 0.016(3) 0.028(4) 0.013(3) 0.002(3) 0.006(3) -0.009(2)
C24 0.003(3) 0.016(3) 0.005(3) 0.001(2) 0.002(2) 0.0007(19)
C25 0.009(3) 0.016(3) 0.006(3) 0.000(2) 0.001(2) 0.000(2)
C26 0.006(3) 0.021(3) 0.013(3) -0.001(2) 0.003(2) -0.003(2)
C27 0.010(3) 0.012(3) 0.008(3) -0.001(2) 0.000(2) 0.0018(19)
C28 0.014(3) 0.016(3) 0.026(3) 0.006(3) 0.002(3) 0.004(2)
N1 0.011(3) 0.013(2) 0.014(3) -0.001(2) 0.002(2) -0.0009(18)
N2 0.002(2) 0.010(2) 0.010(2) 0.0019(18) -0.0006(18) 0.0018(17)
O1 0.007(2) 0.023(2) 0.026(2) -0.0008(17) 0.0086(19) -0.0048(17)
O2 0.015(2) 0.015(2) 0.026(2) -0.0038(18) -0.0019(19) 0.0014(16)
O3 0.031(3) 0.024(2) 0.016(2) 0.004(2) -0.004(2) 0.0016(16)
O4 0.009(3) 0.023(2) 0.037(3) 0.0001(18) 0.003(2) -0.0070(18)
O5 0.031(3) 0.016(3) 0.024(2) 0.006(2) 0.000(2) -0.0015(17)
O6 0.030(3) 0.028(3) 0.013(3) 0.004(2) 0.005(2) -0.0014(16)
O7 0.034(3) 0.021(2) 0.033(3) 0.009(2) 0.003(2) 0.0124(19)
O8 0.023(3) 0.025(2) 0.025(3) 0.005(2) 0.005(2) -0.0083(19)
O9 0.011(3) 0.020(2) 0.048(3) -0.0027(19) 0.007(2) -0.0078(19)
O10 0.014(3) 0.030(3) 0.032(3) 0.012(2) 0.002(2) 0.0064(19)
O11 0.029(3) 0.025(3) 0.029(3) -0.014(2) 0.011(2) -0.0058(19)
O12 0.018(2) 0.029(2) 0.011(2) -0.0049(19) 0.0059(18) -0.0027(16)
O13 0.007(2) 0.033(3) 0.021(2) 0.0027(19) 0.0058(18) -0.0011(18)
O14 0.031(3) 0.015(2) 0.019(2) -0.005(2) 0.009(2) 0.0007(16)
O15 0.016(2) 0.030(3) 0.012(2) -0.0070(19) -0.0031(19) 0.0006(16)
O16 0.016(3) 0.042(3) 0.026(3) 0.000(2) -0.005(2) -0.020(2)
O17 0.020(3) 0.041(3) 0.024(3) 0.002(2) 0.015(2) 0.0022(19)
O18 0.027(3) 0.030(3) 0.026(3) 0.019(2) 0.003(2) -0.0001(19)

loop_
_atom_type_symbol
_atom_type_description
_atom_type_scat_dispersion_real
_atom_type_scat_dispersion_imag
_atom_type_scat_source
C C 0.0181 0.0091 'International Tables Vol C Tables 4.2.6.8 and 6.1.1.4'
H H 0.0000 0.0000 'International Tables Vol C Tables 4.2.6.8 and 6.1.1.4'
O O 0.0492 0.0322 'International Tables Vol C Tables 4.2.6.8 and 6.1.1.4'
S S 0.3331 0.5567 'International Tables Vol C Tables 4.2.6.8 and 6.1.1.4'
Os Os -4.9801 6.2216 'International Tables Vol C Tables 4.2.6.8 and 6.1.1.4'
N N 0.0311 0.0180 'International Tables Vol C Tables 4.2.6.8 and 6.1.1.4'

loop_
_geom_angle_atom_site_label_1
_geom_angle_atom_site_label_2
_geom_angle_atom_site_label_3
_geom_angle
_geom_angle_publ_flag
C3 Os1 C1 92.7(2) ?
C3 Os1 C2 96.5(2) ?
C1 Os1 C2 100.0(2) ?
C3 Os1 S2 169.83(18) ?
C1 Os1 S2 94.70(17) ?
C2 Os1 S2 89.06(17) ?
C3 Os1 Os2 89.28(17) ?
C1 Os1 Os2 86.12(17) ?
C2 Os1 Os2 171.31(17) ?
S2 Os1 Os2 84.31(3) ?
C3 Os1 Os3 116.00(17) ?
C1 Os1 Os3 132.51(17) ?
C2 Os1 Os3 112.27(17) ?
S2 Os1 Os3 53.85(3) ?
Os2 Os1 Os3 59.176(8) yes
C3 Os1 H1 89(2) ?
C1 Os1 H1 173(2) ?
C2 Os1 H1 86(2) ?
S2 Os1 H1 83(2) ?
Os2 Os1 H1 87(2) ?
Os3 Os1 H1 42(2) ?
C6 Os2 C4 91.8(3) ?
C6 Os2 C5 91.0(2) ?
C4 Os2 C5 98.8(2) ?
C6 Os2 S1 178.09(17) ?
C4 Os2 S1 88.22(17) ?
C5 Os2 S1 90.85(17) ?
C6 Os2 Os3 89.95(18) ?
C4 Os2 Os3 162.02(16) ?
C5 Os2 Os3 99.09(17) ?
S1 Os2 Os3 89.43(3) ?
C6 Os2 Os1 88.32(17) ?
C4 Os2 Os1 101.13(16) ?
C5 Os2 Os1 160.10(17) ?
S1 Os2 Os1 89.79(3) ?
Os3 Os2 Os1 61.032(8) yes
C7 Os3 C8 91.7(3) ?
C7 Os3 C9 99.0(3) ?
C8 Os3 C9 93.8(3) ?
C7 Os3 S2 95.9(2) ?
C8 Os3 S2 169.53(19) ?
C9 Os3 S2 92.18(18) ?
C7 Os3 Os2 89.60(19) ?
C8 Os3 Os2 87.93(19) ?
C9 Os3 Os2 171.14(18) ?
S2 Os3 Os2 84.87(3) ?
C7 Os3 Os1 136.2(2) ?
C8 Os3 Os1 115.47(18) ?
C9 Os3 Os1 111.83(17) ?
S2 Os3 Os1 54.18(3) ?
Os2 Os3 Os1 59.792(8) yes
C7 Os3 H1 179(3) ?
C8 Os3 H1 87(2) ?
C9 Os3 H1 82(3) ?
S2 Os3 H1 85(2) ?
Os2 Os3 H1 90(3) ?
Os1 Os3 H1 44(2) ?
C17 Os4 C16 92.4(2) ?
C17 Os4 C15 92.4(2) ?
C16 Os4 C15 99.6(2) ?
C17 Os4 S3 179.21(18) ?
C16 Os4 S3 88.35(17) ?
C15 Os4 S3 87.68(18) ?
C17 Os4 Os5 88.66(17) ?
C16 Os4 Os5 160.85(18) ?
C15 Os4 Os5 99.48(17) ?
S3 Os4 Os5 90.54(3) ?
C17 Os4 Os6 89.07(18) ?
C16 Os4 Os6 100.03(18) ?
C15 Os4 Os6 160.26(17) ?
S3 Os4 Os6 90.58(3) ?
Os5 Os4 Os6 60.855(8) ?
C20 Os5 C18 90.3(2) ?
C20 Os5 C19 93.1(2) ?
C18 Os5 C19 102.6(2) ?
C20 Os5 H2 90(3) ?
C18 Os5 H2 177(3) ?
C19 Os5 H2 81(3) ?
C20 Os5 S4 169.01(17) ?
C18 Os5 S4 99.46(18) ?
C19 Os5 S4 89.64(17) ?
H2 Os5 S4 80(3) ?
C20 Os5 Os4 92.36(16) ?
C18 Os5 Os4 83.70(17) ?
C19 Os5 Os4 171.62(17) ?
H2 Os5 Os4 93(3) ?
S4 Os5 Os4 83.84(3) ?
C20 Os5 Os6 115.05(17) ?
C18 Os5 Os6 134.70(17) ?
C19 Os5 Os6 112.07(17) ?
H2 Os5 Os6 42(3) ?
S4 Os5 Os6 54.22(3) ?
Os4 Os5 Os6 59.734(8) ?
C20 Os5 H2 90(3) ?
C18 Os5 H2 177(3) ?
C19 Os5 H2 81(3) ?
H2 Os5 H2 0(5) ?
S4 Os5 H2 80(3) ?
Os4 Os5 H2 93(3) ?
Os6 Os5 H2 42(3) ?
C21 Os6 C22 93.4(3) ?
C21 Os6 C23 101.9(3) ?
C22 Os6 C23 94.3(3) ?
C21 Os6 H2 179(3) ?
C22 Os6 H2 86(3) ?
C23 Os6 H2 77(3) ?
C21 Os6 S4 97.32(19) ?
C22 Os6 S4 167.46(18) ?
C23 Os6 S4 89.90(19) ?
H2 Os6 S4 83(3) ?
C21 Os6 Os4 83.9(2) ?
C22 Os6 Os4 91.20(17) ?
C23 Os6 Os4 171.74(19) ?
H2 Os6 Os4 97(3) ?
S4 Os6 Os4 83.50(3) ?
C21 Os6 Os5 133.30(18) ?
C22 Os6 Os5 113.62(17) ?
C23 Os6 Os5 112.58(19) ?
H2 Os6 Os5 48(3) ?
S4 Os6 Os5 53.97(3) ?
Os4 Os6 Os5 59.411(8) ?
C21 Os6 H2 179(3) ?
C22 Os6 H2 86(3) ?
C23 Os6 H2 77(3) ?
H2 Os6 H2 0(7) ?
S4 Os6 H2 83(3) ?
Os4 Os6 H2 97(3) ?
Os5 Os6 H2 48(3) ?
C10 S1 Os2 109.5(2) ?
C10 S2 Os3 110.90(18) ?
C10 S2 Os1 104.06(18) ?
Os3 S2 Os1 71.97(4) yes
C24 S3 Os4 109.49(19) ?
C24 S4 Os5 110.11(17) ?
C24 S4 Os6 107.99(18) ?
Os5 S4 Os6 71.81(4) ?
O1 C1 Os1 177.6(5) ?
O2 C2 Os1 177.6(5) ?
O3 C3 Os1 179.4(5) ?
O4 C4 Os2 178.6(5) ?
O5 C5 Os2 175.5(5) ?
O6 C6 Os2 178.6(5) ?
O7 C7 Os3 178.1(6) ?
O8 C8 Os3 177.8(6) ?
O9 C9 Os3 174.9(5) ?
N1 C10 S1 122.6(4) yes
N1 C10 S2 116.7(4) yes
S1 C10 S2 120.7(3) yes
N1 C11 C12 111.9(5) ?
N1 C11 H11A 109.2 ?
C12 C11 H11A 109.2 ?
N1 C11 H11B 109.2 ?
C12 C11 H11B 109.2 ?
H11A C11 H11B 107.9 ?
C11 C12 H12A 109.5 ?
C11 C12 H12B 109.5 ?
H12A C12 H12B 109.5 ?
C11 C12 H12C 109.5 ?
H12A C12 H12C 109.5 ?
H12B C12 H12C 109.5 ?
N1 C13 C14 113.1(5) ?
N1 C13 H13A 109.0 ?
C14 C13 H13A 109.0 ?
N1 C13 H13B 109.0 ?
C14 C13 H13B 109.0 ?
H13A C13 H13B 107.8 ?
C13 C14 H14A 109.5 ?
C13 C14 H14B 109.5 ?
H14A C14 H14B 109.5 ?
C13 C14 H14C 109.5 ?
H14A C14 H14C 109.5 ?
H14B C14 H14C 109.5 ?
O10 C15 Os4 178.7(5) ?
O11 C16 Os4 179.4(6) ?
O12 C17 Os4 178.3(5) ?
O13 C18 Os5 178.2(5) ?
O14 C19 Os5 176.6(5) ?
O15 C20 Os5 177.3(5) ?
O16 C21 Os6 179.4(6) ?
O17 C22 Os6 179.1(6) ?
O18 C23 Os6 177.5(6) ?
N2 C24 S3 123.5(4) ?
N2 C24 S4 116.0(4) ?
S3 C24 S4 120.5(3) ?
N2 C25 C26 110.6(5) ?
N2 C25 H25A 109.5 ?
C26 C25 H25A 109.5 ?
N2 C25 H25B 109.5 ?
C26 C25 H25B 109.5 ?
H25A C25 H25B 108.1 ?
C25 C26 H26A 109.5 ?
C25 C26 H26B 109.5 ?
H26A C26 H26B 109.5 ?
C25 C26 H26C 109.5 ?
H26A C26 H26C 109.5 ?
H26B C26 H26C 109.5 ?
N2 C27 C28 112.2(5) ?
N2 C27 H27A 109.2 ?
C28 C27 H27A 109.2 ?
N2 C27 H27B 109.2 ?
C28 C27 H27B 109.2 ?
H27A C27 H27B 107.9 ?
C27 C28 H28A 109.5 ?
C27 C28 H28B 109.5 ?
H28A C28 H28B 109.5 ?
C27 C28 H28C 109.5 ?
H28A C28 H28C 109.5 ?
H28B C28 H28C 109.5 ?
C10 N1 C11 125.0(5) ?
C10 N1 C13 119.5(5) ?
C11 N1 C13 115.6(5) ?
C24 N2 C27 124.8(5) ?
C24 N2 C25 120.8(4) ?
C27 N2 C25 114.4(4) ?

loop_
_geom_bond_atom_site_label_1
_geom_bond_atom_site_label_2
_geom_bond_distance
_geom_bond_publ_flag
Os1 C3 1.892(6) ?
Os1 C1 1.919(7) ?
Os1 C2 1.927(6) ?
Os1 S2 2.4318(13) yes
Os1 Os2 2.8171(3) yes
Os1 Os3 2.8519(3) yes
Os1 H1 1.98(8) yes
Os2 C6 1.902(7) ?
Os2 C4 1.917(6) ?
Os2 C5 1.932(6) ?
Os2 S1 2.4461(14) yes
Os2 Os3 2.7993(3) yes
Os3 C7 1.888(6) ?
Os3 C8 1.900(7) ?
Os3 C9 1.922(6) ?
Os3 S2 2.4218(14) yes
Os3 H1 1.90(8) yes
Os4 C17 1.894(6) ?
Os4 C16 1.907(6) ?
Os4 C15 1.917(6) ?
Os4 S3 2.4548(13) ?
Os4 Os5 2.8110(3) ?
Os4 Os6 2.8203(3) ?
Os5 C20 1.891(6) ?
Os5 C18 1.900(6) ?
Os5 C19 1.936(6) ?
Os5 H2 2.10(11) ?
Os5 S4 2.4276(13) ?
Os5 Os6 2.8519(3) ?
Os5 H2 2.10(11) ?
Os6 C21 1.901(7) ?
Os6 C22 1.911(6) ?
Os6 C23 1.922(7) ?
Os6 H2 1.93(11) ?
Os6 S4 2.4353(14) ?
Os6 H2 1.93(11) ?
S1 C10 1.689(6) yes
S2 C10 1.796(6) yes
S3 C24 1.694(5) ?
S4 C24 1.801(5) ?
C1 O1 1.130(8) ?
C2 O2 1.135(7) ?
C3 O3 1.147(7) ?
C4 O4 1.147(7) ?
C5 O5 1.127(8) ?
C6 O6 1.138(8) ?
C7 O7 1.152(8) ?
C8 O8 1.140(8) ?
C9 O9 1.152(8) ?
C10 N1 1.316(7) yes
C11 N1 1.486(7) yes
C11 C12 1.520(10) ?
C11 H11A 0.9900 ?
C11 H11B 0.9900 ?
C12 H12A 0.9800 ?
C12 H12B 0.9800 ?
C12 H12C 0.9800 ?
C13 N1 1.488(8) yes
C13 C14 1.516(9) ?
C13 H13A 0.9900 ?
C13 H13B 0.9900 ?
C14 H14A 0.9800 ?
C14 H14B 0.9800 ?
C14 H14C 0.9800 ?
C15 O10 1.149(8) ?
C16 O11 1.158(7) ?
C17 O12 1.147(7) ?
C18 O13 1.147(8) ?
C19 O14 1.135(7) ?
C20 O15 1.149(7) ?
C21 O16 1.146(8) ?
C22 O17 1.136(8) ?
C23 O18 1.161(8) ?
C24 N2 1.311(7) ?
C25 N2 1.486(7) ?
C25 C26 1.514(8) ?
C25 H25A 0.9900 ?
C25 H25B 0.9900 ?
C26 H26A 0.9800 ?
C26 H26B 0.9800 ?
C26 H26C 0.9800 ?
C27 N2 1.476(7) ?
C27 C28 1.523(8) ?
C27 H27A 0.9900 ?
C27 H27B 0.9900 ?
C28 H28A 0.9800 ?
C28 H28B 0.9800 ?
C28 H28C 0.9800 ?

loop_
_geom_torsion_atom_site_label_1
_geom_torsion_atom_site_label_2
_geom_torsion_atom_site_label_3
_geom_torsion_atom_site_label_4
_geom_torsion
C3 Os1 Os2 C6 -30.3(3)
C1 Os1 Os2 C6 -123.1(2)
S2 Os1 Os2 C6 141.76(19)
Os3 Os1 Os2 C6 90.87(18)
C3 Os1 Os2 C4 61.2(3)
C1 Os1 Os2 C4 -31.6(2)
S2 Os1 Os2 C4 -126.71(18)
Os3 Os1 Os2 C4 -177.61(17)
C3 Os1 Os2 C5 -118.7(5)
C1 Os1 Os2 C5 148.5(5)
S2 Os1 Os2 C5 53.4(5)
Os3 Os1 Os2 C5 2.5(5)
C3 Os1 Os2 S1 149.34(18)
C1 Os1 Os2 S1 56.55(17)
S2 Os1 Os2 S1 -38.57(5)
Os3 Os1 Os2 S1 -89.46(4)
C3 Os1 Os2 Os3 -121.20(18)
C1 Os1 Os2 Os3 146.01(17)
S2 Os1 Os2 Os3 50.89(3)
C6 Os2 Os3 C7 124.9(3)
C4 Os2 Os3 C7 -139.4(6)
C5 Os2 Os3 C7 33.8(3)
S1 Os2 Os3 C7 -57.0(2)
Os1 Os2 Os3 C7 -147.0(2)
C6 Os2 Os3 C8 33.2(2)
C4 Os2 Os3 C8 128.9(6)
C5 Os2 Os3 C8 -57.9(2)
S1 Os2 Os3 C8 -148.65(18)
Os1 Os2 Os3 C8 121.27(18)
C6 Os2 Os3 S2 -139.23(17)
C4 Os2 Os3 S2 -43.5(6)
C5 Os2 Os3 S2 129.73(17)
S1 Os2 Os3 S2 38.97(5)
Os1 Os2 Os3 S2 -51.12(3)
C6 Os2 Os3 Os1 -88.11(17)
C4 Os2 Os3 Os1 7.6(6)
C5 Os2 Os3 Os1 -179.15(16)
S1 Os2 Os3 Os1 90.08(3)
C3 Os1 Os3 C7 123.9(3)
C1 Os1 Os3 C7 2.6(4)
C2 Os1 Os3 C7 -126.5(3)
S2 Os1 Os3 C7 -55.2(3)
Os2 Os1 Os3 C7 51.8(3)
C3 Os1 Os3 C8 1.0(3)
C1 Os1 Os3 C8 -120.3(3)
C2 Os1 Os3 C8 110.6(3)
S2 Os1 Os3 C8 -178.1(2)
Os2 Os1 Os3 C8 -71.1(2)
C3 Os1 Os3 C9 -104.7(3)
C1 Os1 Os3 C9 134.0(3)
C2 Os1 Os3 C9 4.9(3)
S2 Os1 Os3 C9 76.2(2)
Os2 Os1 Os3 C9 -176.79(19)
C3 Os1 Os3 S2 179.1(2)
C1 Os1 Os3 S2 57.9(2)
C2 Os1 Os3 S2 -71.27(18)
Os2 Os1 Os3 S2 107.02(4)
C3 Os1 Os3 Os2 72.1(2)
C1 Os1 Os3 Os2 -49.2(2)
C2 Os1 Os3 Os2 -178.30(18)
S2 Os1 Os3 Os2 -107.02(4)
C17 Os4 Os5 C20 28.1(2)
C16 Os4 Os5 C20 121.6(5)
C15 Os4 Os5 C20 -64.1(2)
S3 Os4 Os5 C20 -151.83(17)
Os6 Os4 Os5 C20 117.82(17)
C17 Os4 Os5 C18 118.2(2)
C16 Os4 Os5 C18 -148.3(5)
C15 Os4 Os5 C18 26.0(3)
S3 Os4 Os5 C18 -61.75(18)
Os6 Os4 Os5 C18 -152.10(18)
C17 Os4 Os5 H2 -62(3)
C16 Os4 Os5 H2 31(3)
C15 Os4 Os5 H2 -154(3)
S3 Os4 Os5 H2 118(3)
Os6 Os4 Os5 H2 28(3)
C17 Os4 Os5 S4 -141.52(18)
C16 Os4 Os5 S4 -48.0(5)
C15 Os4 Os5 S4 126.26(18)
S3 Os4 Os5 S4 38.52(5)
Os6 Os4 Os5 S4 -51.83(3)
C17 Os4 Os5 Os6 -89.68(18)
C16 Os4 Os5 Os6 3.8(5)
C15 Os4 Os5 Os6 178.09(18)
S3 Os4 Os5 Os6 90.36(3)
C17 Os4 Os6 C21 -121.3(3)
C16 Os4 Os6 C21 -29.0(3)
C15 Os4 Os6 C21 144.2(5)
S3 Os4 Os6 C21 59.5(2)
Os5 Os4 Os6 C21 149.76(19)
C17 Os4 Os6 C22 -28.0(3)
C16 Os4 Os6 C22 64.3(2)
C15 Os4 Os6 C22 -122.5(5)
S3 Os4 Os6 C22 152.75(18)
Os5 Os4 Os6 C22 -116.95(18)
C17 Os4 Os6 H2 58(3)
C16 Os4 Os6 H2 151(3)
C15 Os4 Os6 H2 -36(3)
S3 Os4 Os6 H2 -121(3)
Os5 Os4 Os6 H2 -31(3)
C17 Os4 Os6 S4 140.64(18)
C16 Os4 Os6 S4 -127.08(17)
C15 Os4 Os6 S4 46.1(5)
S3 Os4 Os6 S4 -38.65(5)
Os5 Os4 Os6 S4 51.65(3)
C17 Os4 Os6 Os5 88.99(17)
C16 Os4 Os6 Os5 -178.73(17)
C15 Os4 Os6 Os5 -5.6(5)
S3 Os4 Os6 Os5 -90.30(3)
C20 Os5 Os6 C21 -120.8(3)
C18 Os5 Os6 C21 -2.6(4)
C19 Os5 Os6 C21 134.5(3)
H2 Os5 Os6 C21 180(4)
S4 Os5 Os6 C21 62.0(3)
Os4 Os5 Os6 C21 -43.5(3)
C20 Os5 Os6 C22 -0.7(3)
C18 Os5 Os6 C22 117.4(3)
C19 Os5 Os6 C22 -105.4(3)
H2 Os5 Os6 C22 -60(4)
S4 Os5 Os6 C22 -177.9(2)
Os4 Os5 Os6 C22 76.58(19)
C20 Os5 Os6 C23 104.9(3)
C18 Os5 Os6 C23 -136.9(3)
C19 Os5 Os6 C23 0.3(3)
H2 Os5 Os6 C23 46(4)
S4 Os5 Os6 C23 -72.26(19)
Os4 Os5 Os6 C23 -177.77(19)
C20 Os5 Os6 H2 59(4)
C18 Os5 Os6 H2 178(4)
C19 Os5 Os6 H2 -45(4)
S4 Os5 Os6 H2 -118(4)
Os4 Os5 Os6 H2 137(4)
C20 Os5 Os6 S4 177.20(18)
C18 Os5 Os6 S4 -64.7(2)
C19 Os5 Os6 S4 72.51(19)
H2 Os5 Os6 S4 118(4)
Os4 Os5 Os6 S4 -105.52(4)
C20 Os5 Os6 Os4 -77.28(18)
C18 Os5 Os6 Os4 40.9(2)
C19 Os5 Os6 Os4 178.03(18)
H2 Os5 Os6 Os4 -137(4)
S4 Os5 Os6 Os4 105.52(4)
C4 Os2 S1 C10 124.8(3)
C5 Os2 S1 C10 -136.5(3)
Os3 Os2 S1 C10 -37.4(2)
Os1 Os2 S1 C10 23.6(2)
C7 Os3 S2 C10 46.6(3)
C8 Os3 S2 C10 -89.3(10)
C9 Os3 S2 C10 145.9(3)
Os2 Os3 S2 C10 -42.51(18)
Os1 Os3 S2 C10 -98.58(19)
C7 Os3 S2 Os1 145.13(19)
C8 Os3 S2 Os1 9.3(10)
C9 Os3 S2 Os1 -115.57(18)
Os2 Os3 S2 Os1 56.06(2)
C3 Os1 S2 C10 103.3(10)
C1 Os1 S2 C10 -33.5(3)
C2 Os1 S2 C10 -133.5(2)
Os2 Os1 S2 C10 52.16(18)
Os3 Os1 S2 C10 107.77(19)
C3 Os1 S2 Os3 -4.4(10)
C1 Os1 S2 Os3 -141.23(17)
C2 Os1 S2 Os3 118.77(17)
Os2 Os1 S2 Os3 -55.61(2)
C16 Os4 S3 C24 128.6(3)
C15 Os4 S3 C24 -131.8(3)
Os5 Os4 S3 C24 -32.3(2)
Os6 Os4 S3 C24 28.6(2)
C20 Os5 S4 C24 -116.5(9)
C18 Os5 S4 C24 36.3(3)
C19 Os5 S4 C24 139.1(3)
H2 Os5 S4 C24 -140(3)
Os4 Os5 S4 C24 -46.22(19)
Os6 Os5 S4 C24 -103.05(19)
C20 Os5 S4 Os6 -13.4(9)
C18 Os5 S4 Os6 139.37(18)
C19 Os5 S4 Os6 -117.88(18)
H2 Os5 S4 Os6 -37(3)
Os4 Os5 S4 Os6 56.83(2)
C21 Os6 S4 C24 -33.7(3)
C22 Os6 S4 C24 114.8(8)
C23 Os6 S4 C24 -135.7(3)
H2 Os6 S4 C24 147(3)
Os4 Os6 S4 C24 49.30(18)
Os5 Os6 S4 C24 105.90(18)
C21 Os6 S4 Os5 -139.6(2)
C22 Os6 S4 Os5 8.9(8)
C23 Os6 S4 Os5 118.43(18)
H2 Os6 S4 Os5 41(3)
Os4 Os6 S4 Os5 -56.60(2)
Os2 S1 C10 N1 -166.6(4)
Os2 S1 C10 S2 13.2(4)
Os3 S2 C10 N1 -154.9(4)
Os1 S2 C10 N1 129.3(4)
Os3 S2 C10 S1 25.2(4)
Os1 S2 C10 S1 -50.5(3)
Os4 S3 C24 N2 -175.6(4)
Os4 S3 C24 S4 3.8(4)
Os5 S4 C24 N2 -146.0(4)
Os6 S4 C24 N2 137.3(4)
Os5 S4 C24 S3 34.6(4)
Os6 S4 C24 S3 -42.1(4)
S1 C10 N1 C11 -179.3(4)
S2 C10 N1 C11 0.8(7)
S1 C10 N1 C13 0.7(7)
S2 C10 N1 C13 -179.1(4)
C12 C11 N1 C10 103.5(7)
C12 C11 N1 C13 -76.6(7)
C14 C13 N1 C10 -78.4(7)
C14 C13 N1 C11 101.7(6)
S3 C24 N2 C27 -176.2(4)
S4 C24 N2 C27 4.4(7)
S3 C24 N2 C25 2.0(7)
S4 C24 N2 C25 -177.4(4)
C28 C27 N2 C24 -90.2(6)
C28 C27 N2 C25 91.5(6)
C26 C25 N2 C24 -92.8(6)
C26 C25 N2 C27 85.6(5)
